data_2205965
loop_
_publ_author_name
'V. Valdivia, Ver\'onica'
'Sosa-Rivadeneyra, Martha'
'Quintero, Leticia'
'Bern\`es, Sylvain'

_publ_section_title
;
 (2<i>R</i>,3<i>S</i>,4<i>R</i>)-1,2,4,5-Tetraacetoxy-3-methoxypentyl
 acetate
;
_journal_issue 6
_journal_name_full 'Acta Crystallographica Section E'
_journal_page_first o1643
_journal_page_last o1645
_journal_paper_doi 10.1107/S1600536805013036
_journal_volume 61
_journal_year 2005
_chemical_formula_iupac 'C16 H24 O11'
_chemical_formula_moiety 'C16 H24 O11'
_chemical_formula_sum 'C16 H24 O11'
_chemical_formula_weight 392.35
_chemical_melting_point 376
_chemical_name_systematic
;
(2R,3S,4R)-1,2,4,5-Tetraacetoxy-3-methoxypentyl acetate
;
_space_group_IT_number 19
_symmetry_cell_setting orthorhombic
_symmetry_space_group_name_Hall 'P 2ac 2ab'
_symmetry_space_group_name_H-M 'P 21 21 21'
_atom_sites_solution_hydrogens geom
_atom_sites_solution_primary direct
_atom_sites_solution_secondary difmap
_audit_creation_method SHELXTL-Plus
_cell_angle_alpha 90.00
_cell_angle_beta 90.00
_cell_angle_gamma 90.00
_cell_formula_units_Z 4
_cell_length_a 8.2148(8)
_cell_length_b 14.310(2)
_cell_length_c 16.8160(17)
_cell_measurement_reflns_used 70
_cell_measurement_temperature 296.0(10)
_cell_measurement_theta_max 12.51
_cell_measurement_theta_min 4.60
_cell_volume 1976.8(4)
_computing_cell_refinement XSCANS
_computing_data_collection 'XSCANS (Siemens, 1996)'
_computing_data_reduction XSCANS
_computing_molecular_graphics SHELXTL-Plus
_computing_publication_material SHELXTL-Plus
_computing_structure_refinement SHELXTL-Plus
_computing_structure_solution 'SHELXTL-Plus (Sheldrick, 1998)'
_diffrn_ambient_temperature 296.0(10)
_diffrn_measured_fraction_theta_full 1.000
_diffrn_measured_fraction_theta_max 1.000
_diffrn_measurement_device_type 'Bruker P4'
_diffrn_measurement_method 2\q/\w
_diffrn_radiation_monochromator graphite
_diffrn_radiation_type MoK\a
_diffrn_radiation_wavelength 0.71073
_diffrn_reflns_av_R_equivalents 0.0192
_diffrn_reflns_av_sigmaI/netI 0.0278
_diffrn_reflns_limit_h_max 3
_diffrn_reflns_limit_h_min -10
_diffrn_reflns_limit_k_max 1
_diffrn_reflns_limit_k_min -18
_diffrn_reflns_limit_l_max 1
_diffrn_reflns_limit_l_min -21
_diffrn_reflns_number 4047
_diffrn_reflns_theta_full 27.50
_diffrn_reflns_theta_max 27.50
_diffrn_reflns_theta_min 1.87
_diffrn_standards_decay_% 1
_diffrn_standards_interval_count 97
_diffrn_standards_number 3
_exptl_absorpt_coefficient_mu 0.113
_exptl_absorpt_correction_type none
_exptl_crystal_colour colorless
_exptl_crystal_density_diffrn 1.318
_exptl_crystal_density_method 'not measured'
_exptl_crystal_description prism
_exptl_crystal_F_000 832
_exptl_crystal_size_max 0.50
_exptl_crystal_size_mid 0.48
_exptl_crystal_size_min 0.34
_refine_diff_density_max 0.144
_refine_diff_density_min -0.132
_refine_ls_extinction_coef 0.0147(15)
_refine_ls_extinction_expression Fc^*^=kFc[1+0.001xFc^2^\l^3^/sin(2\q)]^-1/4^
_refine_ls_extinction_method SHELXTL-Plus
_refine_ls_goodness_of_fit_ref 1.028
_refine_ls_hydrogen_treatment constr
_refine_ls_matrix_type full
_refine_ls_number_parameters 281
_refine_ls_number_reflns 2590
_refine_ls_number_restraints 6
_refine_ls_restrained_S_all 1.034
_refine_ls_R_factor_all 0.0584
_refine_ls_R_factor_gt 0.0395
_refine_ls_shift/su_max 0.000
_refine_ls_shift/su_mean 0.000
_refine_ls_structure_factor_coef Fsqd
_refine_ls_weighting_details 'calc w = 1/[\s^2^(Fo^2^)+(0.0532P)^2^+0.1846P] where P = (Fo^2^+2Fc^2^)/3'
_refine_ls_weighting_scheme calc
_refine_ls_wR_factor_gt 0.0980
_refine_ls_wR_factor_ref 0.1079
_reflns_number_gt 1919
_reflns_number_total 2590
_reflns_threshold_expression I>2\s(I)
_cod_data_source_file hg6181.cif
_cod_data_source_block I
_cod_depositor_comments
;
The following automatic conversions were performed:
'_symmetry_cell_setting' value 'Orthorhombic' changed to 'orthorhombic'
according to '/home/saulius/struct/CIF-dictionaries/cif_core.dic'
dictionary named 'cif_core.dic' version 2.4.1 from 2010-06-29.

Automatic conversion script
Id: cif_fix_enum 1527 2010-12-29 10:47:43Z saulius 

The following automatic conversions were performed:

'_symmetry_cell_setting' value 'Orthorhombic' changed to
'orthorhombic' according to
/home/saulius/struct/CIF-dictionaries/cif_core.dic dictionary named
'cif_core.dic' version 2.4.1 from 2010-06-29.

Automatic conversion script
Id: cif_fix_values 1715 2011-07-08 13:25:40Z adriana 
;
_cod_database_code 2205965
_cod_database_fobs_code 2205965

loop_
_symmetry_equiv_pos_as_xyz
'x, y, z'
'-x+1/2, -y, z+1/2'
'-x, y+1/2, -z+1/2'
'x+1/2, -y+1/2, -z'

loop_
_atom_site_label
_atom_site_fract_x
_atom_site_fract_y
_atom_site_fract_z
_atom_site_U_iso_or_equiv
_atom_site_adp_type
_atom_site_calc_flag
_atom_site_refinement_flags
_atom_site_occupancy
_atom_site_disorder_assembly
_atom_site_disorder_group
_atom_site_type_symbol
C1 0.7166(3) 0.59796(16) 0.43470(13) 0.0461(5) Uani d . 1 . . C
H1A 0.7054 0.5650 0.3839 0.055 Uiso calc R 1 . . H
C2 0.6396(3) 0.54255(17) 0.50160(13) 0.0459(5) Uani d . 1 . . C
H2A 0.5227 0.5364 0.4912 0.055 Uiso calc R 1 . . H
C3 0.7114(3) 0.44576(17) 0.51485(14) 0.0521(6) Uani d . 1 . . C
H3A 0.8269 0.4525 0.5284 0.063 Uiso calc R 1 . . H
C4 0.6970(3) 0.38103(17) 0.44312(15) 0.0517(6) Uani d . 1 . . C
H4A 0.7536 0.4081 0.3973 0.062 Uiso calc R 1 . . H
C5 0.7653(4) 0.28605(18) 0.46171(18) 0.0674(8) Uani d . 1 . . C
H5A 0.8755 0.2922 0.4818 0.081 Uiso calc R 1 . . H
H5B 0.6997 0.2561 0.5023 0.081 Uiso calc R 1 . . H
O6 0.8835(2) 0.61561(13) 0.45219(9) 0.0549(5) Uani d . 1 A . O
C7 0.9975(3) 0.5874(2) 0.40055(15) 0.0593(7) Uani d D 1 . . C
O81 0.9636(5) 0.5318(4) 0.3480(5) 0.0745(19) Uani d PD 0.75(2) A 1 O
O82 0.970(2) 0.593(4) 0.3302(5) 0.144(14) Uani d PD 0.25(2) A 2 O
C9 1.1644(3) 0.6147(3) 0.42626(19) 0.0728(8) Uani d . 1 A . C
H9A 1.2382 0.6083 0.3823 0.109 Uiso calc R 1 . . H
H9B 1.1989 0.5749 0.4690 0.109 Uiso calc R 1 . . H
H9C 1.1636 0.6784 0.4440 0.109 Uiso calc R 1 . . H
O10 0.6359(3) 0.68576(11) 0.43221(10) 0.0566(5) Uani d . 1 B . O
C11 0.6179(4) 0.7282(2) 0.36231(15) 0.0642(7) Uani d D 1 . . C
O121 0.7019(7) 0.7045(3) 0.3056(2) 0.0759(19) Uani d PD 0.679(12) B 3 O
O122 0.569(3) 0.6676(11) 0.3131(10) 0.184(11) Uani d PD 0.321(12) B 4 O
C13 0.5284(4) 0.8164(2) 0.36690(17) 0.0640(7) Uani d . 1 B . C
H13A 0.4805 0.8300 0.3161 0.096 Uiso calc R 1 . . H
H13B 0.6017 0.8658 0.3814 0.096 Uiso calc R 1 . . H
H13C 0.4442 0.8114 0.4062 0.096 Uiso calc R 1 . . H
O14 0.66245(19) 0.59364(12) 0.57466(9) 0.0492(4) Uani d . 1 . . O
C15 0.5282(3) 0.6176(2) 0.61711(15) 0.0582(6) Uani d . 1 . . C
O16 0.3933(2) 0.6064(2) 0.59334(14) 0.0960(8) Uani d . 1 . . O
C17 0.5737(4) 0.6568(3) 0.69593(16) 0.0769(10) Uani d . 1 . . C
H17A 0.4884 0.6970 0.7146 0.115 Uiso calc R 1 . . H
H17B 0.6728 0.6919 0.6910 0.115 Uiso calc R 1 . . H
H17C 0.5895 0.6067 0.7332 0.115 Uiso calc R 1 . . H
O18 0.6295(3) 0.40477(14) 0.58041(10) 0.0676(5) Uani d . 1 . . O
C19 0.7244(6) 0.3958(3) 0.65048(18) 0.0983(13) Uani d . 1 . . C
H19A 0.6594 0.3686 0.6919 0.147 Uiso calc R 1 . . H
H19B 0.7616 0.4564 0.6670 0.147 Uiso calc R 1 . . H
H19C 0.8165 0.3564 0.6400 0.147 Uiso calc R 1 . . H
O20 0.5262(2) 0.36706(12) 0.42450(9) 0.0548(4) Uani d . 1 C . O
C21 0.4681(4) 0.4017(2) 0.35577(16) 0.0619(7) Uani d D 1 . . C
O221 0.536(2) 0.4580(15) 0.3157(12) 0.096(4) Uani d PD 0.63(6) C 5 O
O222 0.567(3) 0.424(3) 0.3051(8) 0.093(7) Uani d PD 0.37(6) C 6 O
C23 0.2941(4) 0.3772(2) 0.3443(2) 0.0765(9) Uani d . 1 C . C
H23A 0.2441 0.4219 0.3095 0.115 Uiso calc R 1 . . H
H23B 0.2395 0.3778 0.3948 0.115 Uiso calc R 1 . . H
H23C 0.2862 0.3159 0.3214 0.115 Uiso calc R 1 . . H
O24 0.7657(3) 0.22994(13) 0.39087(12) 0.0699(6) Uani d . 1 . . O
C25 0.7028(4) 0.1445(2) 0.3948(2) 0.0675(7) Uani d . 1 . . C
O26 0.6419(4) 0.11247(18) 0.45370(15) 0.0971(8) Uani d . 1 . . O
C27 0.7169(6) 0.0941(3) 0.3179(2) 0.0955(12) Uani d . 1 . . C
H27A 0.7059 0.0282 0.3268 0.143 Uiso calc R 1 . . H
H27B 0.8213 0.1068 0.2946 0.143 Uiso calc R 1 . . H
H27C 0.6326 0.1149 0.2825 0.143 Uiso calc R 1 . . H

loop_
_atom_site_aniso_label
_atom_site_aniso_U_11
_atom_site_aniso_U_22
_atom_site_aniso_U_33
_atom_site_aniso_U_12
_atom_site_aniso_U_13
_atom_site_aniso_U_23
C1 0.0457(12) 0.0522(12) 0.0403(11) 0.0014(12) -0.0021(10) -0.0070(11)
C2 0.0419(12) 0.0572(13) 0.0385(10) -0.0024(11) -0.0038(10) -0.0061(10)
C3 0.0500(13) 0.0572(13) 0.0492(13) -0.0013(12) -0.0069(12) 0.0045(11)
C4 0.0493(13) 0.0531(13) 0.0527(13) 0.0005(11) -0.0045(11) 0.0008(12)
C5 0.0744(19) 0.0567(14) 0.0712(17) 0.0112(15) -0.0245(17) -0.0054(14)
O6 0.0465(9) 0.0752(11) 0.0429(8) -0.0056(9) 0.0033(7) -0.0123(9)
C7 0.0518(15) 0.0749(17) 0.0511(14) 0.0099(14) 0.0033(12) -0.0047(13)
O81 0.055(2) 0.095(3) 0.073(3) 0.0090(19) 0.0074(19) -0.036(2)
O82 0.095(8) 0.31(4) 0.030(5) -0.063(16) 0.008(5) -0.015(10)
C9 0.0508(15) 0.097(2) 0.0704(17) -0.0020(16) 0.0048(14) -0.0094(18)
O10 0.0777(12) 0.0516(9) 0.0404(8) 0.0084(9) 0.0019(9) 0.0006(7)
C11 0.0746(18) 0.0750(17) 0.0430(13) 0.0197(17) -0.0092(14) -0.0042(13)
O121 0.119(4) 0.072(2) 0.0368(18) 0.030(2) 0.020(2) 0.0067(13)
O122 0.23(2) 0.189(14) 0.137(10) 0.135(15) -0.129(13) -0.097(10)
C13 0.0597(16) 0.0728(17) 0.0596(15) 0.0101(15) -0.0039(14) 0.0054(14)
O14 0.0419(8) 0.0657(9) 0.0400(7) -0.0035(8) 0.0010(7) -0.0051(8)
C15 0.0483(14) 0.0737(16) 0.0526(14) 0.0031(14) 0.0087(12) -0.0024(13)
O16 0.0439(11) 0.156(2) 0.0884(15) 0.0110(15) -0.0002(11) -0.0349(17)
C17 0.0695(19) 0.110(3) 0.0517(15) -0.0034(19) 0.0141(14) -0.0176(16)
O18 0.0822(13) 0.0739(12) 0.0468(9) -0.0007(12) -0.0026(10) 0.0148(9)
C19 0.137(3) 0.103(3) 0.0551(16) 0.033(3) -0.020(2) 0.0164(18)
O20 0.0536(9) 0.0650(10) 0.0457(8) -0.0022(9) -0.0078(8) 0.0073(8)
C21 0.084(2) 0.0523(14) 0.0493(14) -0.0062(16) -0.0240(15) 0.0004(12)
O221 0.129(5) 0.079(6) 0.078(5) -0.041(5) -0.060(4) 0.032(4)
O222 0.135(10) 0.102(14) 0.041(5) -0.066(9) -0.012(6) 0.015(6)
C23 0.080(2) 0.0739(18) 0.0754(18) 0.0011(18) -0.0287(18) -0.0046(16)
O24 0.0855(14) 0.0542(10) 0.0699(11) 0.0083(11) -0.0017(12) -0.0036(9)
C25 0.0698(18) 0.0636(17) 0.0692(17) 0.0006(16) 0.0003(17) -0.0047(15)
O26 0.117(2) 0.0909(15) 0.0836(16) -0.0287(17) 0.0153(16) -0.0098(15)
C27 0.125(3) 0.081(2) 0.081(2) -0.004(2) 0.011(2) -0.0184(19)

loop_
_atom_type_symbol
_atom_type_description
_atom_type_scat_dispersion_real
_atom_type_scat_dispersion_imag
_atom_type_scat_source
C C 0.0033 0.0016 'International Tables Vol C Tables 4.2.6.8 and 6.1.1.4'
H H 0.0000 0.0000 'International Tables Vol C Tables 4.2.6.8 and 6.1.1.4'
O O 0.0106 0.0060 'International Tables Vol C Tables 4.2.6.8 and 6.1.1.4'

loop_
_geom_angle_atom_site_label_1
_geom_angle_atom_site_label_2
_geom_angle_atom_site_label_3
_geom_angle
_geom_angle_publ_flag
O10 C1 O6 107.35(19) no
O10 C1 C2 106.85(18) no
O6 C1 C2 109.95(19) no
O10 C1 H1A 110.9 no
O6 C1 H1A 110.9 no
C2 C1 H1A 110.9 no
O14 C2 C1 108.25(18) no
O14 C2 C3 106.64(18) no
C1 C2 C3 115.0(2) no
O14 C2 H2A 108.9 no
C1 C2 H2A 108.9 no
C3 C2 H2A 108.9 no
O18 C3 C2 107.8(2) no
O18 C3 C4 109.1(2) no
C2 C3 C4 114.00(19) no
O18 C3 H3A 108.6 no
C2 C3 H3A 108.6 no
C4 C3 H3A 108.6 no
O20 C4 C5 106.3(2) no
O20 C4 C3 109.2(2) no
C5 C4 C3 110.8(2) no
O20 C4 H4A 110.1 no
C5 C4 H4A 110.1 no
C3 C4 H4A 110.1 no
O24 C5 C4 109.5(2) no
O24 C5 H5A 109.8 no
C4 C5 H5A 109.8 no
O24 C5 H5B 109.8 no
C4 C5 H5B 109.8 no
H5A C5 H5B 108.2 no
C7 O6 C1 119.04(19) no
O82 C7 O6 119.1(15) no
O81 C7 O6 120.4(4) no
O82 C7 C9 116.0(10) no
O81 C7 C9 126.2(3) no
O6 C7 C9 112.1(2) no
C7 C9 H9A 109.5 no
C7 C9 H9B 109.5 no
H9A C9 H9B 109.5 no
C7 C9 H9C 109.5 no
H9A C9 H9C 109.5 no
H9B C9 H9C 109.5 no
C11 O10 C1 118.74(19) no
O121 C11 O10 119.9(3) no
O122 C11 O10 107.5(10) no
O121 C11 C13 124.3(3) no
O122 C11 C13 117.9(5) no
O10 C11 C13 113.7(2) no
C11 C13 H13A 109.5 no
C11 C13 H13B 109.5 no
H13A C13 H13B 109.5 no
C11 C13 H13C 109.5 no
H13A C13 H13C 109.5 no
H13B C13 H13C 109.5 no
C15 O14 C2 118.05(19) no
O16 C15 O14 123.1(2) no
O16 C15 C17 125.8(3) no
O14 C15 C17 111.1(2) no
C15 C17 H17A 109.5 no
C15 C17 H17B 109.5 no
H17A C17 H17B 109.5 no
C15 C17 H17C 109.5 no
H17A C17 H17C 109.5 no
H17B C17 H17C 109.5 no
C3 O18 C19 115.0(3) no
O18 C19 H19A 109.5 no
O18 C19 H19B 109.5 no
H19A C19 H19B 109.5 no
O18 C19 H19C 109.5 no
H19A C19 H19C 109.5 no
H19B C19 H19C 109.5 no
C21 O20 C4 118.5(2) no
O221 C21 O20 124.7(6) no
O222 C21 O20 117.4(16) no
O221 C21 C23 122.6(6) no
O222 C21 C23 127.9(11) no
O20 C21 C23 111.5(3) no
C21 C23 H23A 109.5 no
C21 C23 H23B 109.5 no
H23A C23 H23B 109.5 no
C21 C23 H23C 109.5 no
H23A C23 H23C 109.5 no
H23B C23 H23C 109.5 no
C25 O24 C5 118.2(2) no
O26 C25 O24 123.7(3) no
O26 C25 C27 124.5(3) no
O24 C25 C27 111.9(3) no
C25 C27 H27A 109.5 no
C25 C27 H27B 109.5 no
H27A C27 H27B 109.5 no
C25 C27 H27C 109.5 no
H27A C27 H27C 109.5 no
H27B C27 H27C 109.5 no

loop_
_geom_bond_atom_site_label_1
_geom_bond_atom_site_label_2
_geom_bond_distance
_geom_bond_publ_flag
C1 O10 1.421(3) no
C1 O6 1.424(3) no
C1 C2 1.515(3) no
C1 H1A 0.9800 no
C2 O14 1.442(3) no
C2 C3 1.522(4) no
C2 H2A 0.9800 no
C3 O18 1.419(3) no
C3 C4 1.526(3) no
C3 H3A 0.9800 no
C4 O20 1.451(3) no
C4 C5 1.503(4) no
C4 H4A 0.9800 no
C5 O24 1.437(3) no
C5 H5A 0.9700 no
C5 H5B 0.9700 no
O6 C7 1.340(3) no
C7 O82 1.207(9) no
C7 O81 1.221(4) no
C7 C9 1.490(4) no
C9 H9A 0.9600 no
C9 H9B 0.9600 no
C9 H9C 0.9600 no
O10 C11 1.331(3) no
C11 O121 1.224(4) no
C11 O122 1.263(9) no
C11 C13 1.463(4) no
C13 H13A 0.9600 no
C13 H13B 0.9600 no
C13 H13C 0.9600 no
O14 C15 1.358(3) no
C15 O16 1.188(3) no
C15 C17 1.487(4) no
C17 H17A 0.9600 no
C17 H17B 0.9600 no
C17 H17C 0.9600 no
O18 C19 1.419(4) no
C19 H19A 0.9600 no
C19 H19B 0.9600 no
C19 H19C 0.9600 no
O20 C21 1.345(3) no
C21 O221 1.191(7) no
C21 O222 1.222(9) no
C21 C23 1.484(4) no
C23 H23A 0.9600 no
C23 H23B 0.9600 no
C23 H23C 0.9600 no
O24 C25 1.329(4) no
C25 O26 1.200(4) no
C25 C27 1.486(5) no
C27 H27A 0.9600 no
C27 H27B 0.9600 no
C27 H27C 0.9600 no

loop_
_geom_torsion_atom_site_label_1
_geom_torsion_atom_site_label_2
_geom_torsion_atom_site_label_3
_geom_torsion_atom_site_label_4
_geom_torsion
_geom_torsion_publ_flag
O10 C1 C2 O14 -60.1(2) yes
O6 C1 C2 O14 56.1(2) yes
O10 C1 C2 C3 -179.22(19) yes
O6 C1 C2 C3 -63.0(2) yes
O14 C2 C3 O18 58.4(2) yes
C1 C2 C3 O18 178.39(19) yes
O14 C2 C3 C4 179.6(2) yes
C1 C2 C3 C4 -60.4(3) yes
O18 C3 C4 O20 59.3(3) yes
C2 C3 C4 O20 -61.2(3) yes
O18 C3 C4 C5 -57.5(3) yes
C2 C3 C4 C5 -178.1(2) yes
O20 C4 C5 O24 67.4(3) yes
C3 C4 C5 O24 -174.0(2) yes
O10 C1 O6 C7 -120.9(2) no
C2 C1 O6 C7 123.2(2) no
C1 O6 C7 O82 37(3) no
C1 O6 C7 O81 -14.5(6) no
C1 O6 C7 C9 177.7(2) no
O6 C1 O10 C11 94.5(3) no
C2 C1 O10 C11 -147.6(2) no
C1 O10 C11 O121 -17.6(5) no
C1 O10 C11 O122 45.6(11) no
C1 O10 C11 C13 178.1(2) no
C1 C2 O14 C15 122.5(2) no
C3 C2 O14 C15 -113.2(2) no
C2 O14 C15 O16 -7.5(4) no
C2 O14 C15 C17 171.5(2) no
C2 C3 O18 C19 -109.5(3) no
C4 C3 O18 C19 126.2(3) no
C5 C4 O20 C21 -127.2(2) no
C3 C4 O20 C21 113.1(2) no
C4 O20 C21 O221 -15.1(18) no
C4 O20 C21 O222 16(2) no
C4 O20 C21 C23 177.2(2) no
C4 C5 O24 C25 -130.5(3) no
C5 O24 C25 O26 2.0(5) no
C5 O24 C25 C27 -178.1(3) no
